data_1557126
loop_
_publ_author_name
'Cole, Charles J. F.'
'Fuentes, Lilia'
'Snyder, Scott A.'

_publ_section_title
;
 Asymmetric pyrone Diels--Alder reactions enabled by dienamine catalysis
;
_journal_issue 8
_journal_name_full 'Chemical Science'
_journal_page_first 2175
_journal_page_last 2180
_journal_paper_doi 10.1039/C9SC05738B
_journal_volume 11
_journal_year 2020
_chemical_formula_moiety 'C18 H16 O5'
_chemical_formula_sum 'C18 H16 O5'
_chemical_formula_weight 312.31
_space_group_crystal_system monoclinic
_space_group_IT_number 4
_space_group_name_Hall 'P 2yb'
_space_group_name_H-M_alt 'P 1 21 1'
_atom_sites_solution_hydrogens geom
_atom_sites_solution_primary dual
_atom_sites_solution_secondary difmap
_audit_creation_date 2018-10-24
_audit_creation_method
;
Olex2 1.2
(compiled 2018.05.29 svn.r3508 for OlexSys, GUI svn.r5506)
;
_audit_update_record
;
2019-11-11 deposited with the CCDC.	2020-01-22 downloaded from the CCDC.
;
_cell_angle_alpha 90
_cell_angle_beta 90.7230(10)
_cell_angle_gamma 90
_cell_formula_units_Z 4
_cell_length_a 11.2987(6)
_cell_length_b 10.6941(6)
_cell_length_c 11.9582(7)
_cell_measurement_reflns_used 9855
_cell_measurement_temperature 100(2)
_cell_measurement_theta_max 28.81
_cell_measurement_theta_min 2.46
_cell_volume 1444.79(14)
_computing_cell_refinement 'SAINT V.8.35A (Bruker AXS Inc., 2013)'
_computing_data_collection 'APEX3 v.2015.9-0 (Bruker AXS Inc., 2015)'
_computing_data_reduction 'SAINT V.8.35A (Bruker AXS Inc., 2013)'
_computing_molecular_graphics
;
OLEX2: a complete structure solution, refinement and analysis program 
Dolomanov et al., 2009

Mercury: visualization and analysis of crystal structures
Macrae, et al., 2006

O. V. Dolomanov, L. J. Bourhis, R. J. Gildea, J. A. K. Howard and H. Puschmann.
J. Appl. Cryst. (2009). 42, 339-341;

C. F. Macrae, P. R. Edgington, P. McCabe, E. Pidcock, G. P. Shields, R. Taylor,
M. Towler and J. van de Streek, J. Appl. Cryst. (2006). 39, 453-457.
;
_computing_publication_material
;
 APEX3 v.2015.5-2 (Bruker AXS Inc., 2015)
 OLEX2 (Dolomanov et al., 2009)
;
_computing_structure_refinement 'XL-2018/3 (Sheldrick, 2015b)'
_computing_structure_solution 'XT 2018/2 (Sheldrick, 2015a)'
_diffrn_ambient_temperature 100(2)
_diffrn_detector 'Bruker PHOTON 100'
_diffrn_detector_area_resol_mean 10.4167
_diffrn_detector_type CMOS
_diffrn_measured_fraction_theta_full 0.999
_diffrn_measured_fraction_theta_max 0.999
_diffrn_measurement_device_type D8Venture
_diffrn_measurement_method 'omega scans'
_diffrn_radiation_monochromator mirrors
_diffrn_radiation_type MoK\a
_diffrn_radiation_wavelength 0.71073
_diffrn_reflns_av_R_equivalents 0.0297
_diffrn_reflns_av_unetI/netI 0.0157
_diffrn_reflns_Laue_measured_fraction_full 0.999
_diffrn_reflns_Laue_measured_fraction_max 0.999
_diffrn_reflns_limit_h_max 15
_diffrn_reflns_limit_h_min -15
_diffrn_reflns_limit_k_max 14
_diffrn_reflns_limit_k_min -14
_diffrn_reflns_limit_l_max 16
_diffrn_reflns_limit_l_min -16
_diffrn_reflns_number 62679
_diffrn_reflns_point_group_measured_fraction_full 1.000
_diffrn_reflns_point_group_measured_fraction_max 0.998
_diffrn_reflns_theta_full 25.242
_diffrn_reflns_theta_max 28.820
_diffrn_reflns_theta_min 2.465
_diffrn_source 'micro-focus X-ray tube'
_diffrn_source_type 'INCOATEC ImuS'
_diffrn_standards_number 0
_exptl_absorpt_coefficient_mu 0.105
_exptl_absorpt_correction_T_max 0.7458
_exptl_absorpt_correction_T_min 0.6829
_exptl_absorpt_correction_type multi-scan
_exptl_absorpt_process_details
;
SADABS-2016/2 (Bruker,2016/2) was used for absorption correction. 
wR2(int) was 0.1409 before and 0.0424 after correction. 
The Ratio of minimum to maximum transmission is 0.9157. 
;
_exptl_crystal_colour colourless
_exptl_crystal_colour_primary colourless
_exptl_crystal_density_diffrn 1.436
_exptl_crystal_description block
_exptl_crystal_F_000 656
_exptl_crystal_size_max 0.38
_exptl_crystal_size_mid 0.24
_exptl_crystal_size_min 0.21
_refine_diff_density_max 0.329
_refine_diff_density_min -0.187
_refine_diff_density_rms 0.044
_refine_ls_abs_structure_details
;
 Flack x determined using 3303 quotients [(I+)-(I-)]/[(I+)+(I-)]
 (Parsons, Flack and Wagner, Acta Cryst. B69 (2013) 249-259).
;
_refine_ls_abs_structure_Flack 0.07(13)
_refine_ls_extinction_method none
_refine_ls_goodness_of_fit_ref 1.039
_refine_ls_hydrogen_treatment constr
_refine_ls_matrix_type full
_refine_ls_number_parameters 417
_refine_ls_number_reflns 7546
_refine_ls_number_restraints 1
_refine_ls_restrained_S_all 1.039
_refine_ls_R_factor_all 0.0334
_refine_ls_R_factor_gt 0.0312
_refine_ls_shift/su_max 0.000
_refine_ls_shift/su_mean 0.000
_refine_ls_structure_factor_coef Fsqd
_refine_ls_weighting_details 'w=1/[\s^2^(Fo^2^)+(0.0502P)^2^+0.2469P] where P=(Fo^2^+2Fc^2^)/3'
_refine_ls_weighting_scheme calc
_refine_ls_wR_factor_gt 0.0772
_refine_ls_wR_factor_ref 0.0787
_reflns_Friedel_coverage 0.899
_reflns_Friedel_fraction_full 1.000
_reflns_Friedel_fraction_max 0.997
_reflns_number_gt 7206
_reflns_number_total 7546
_reflns_threshold_expression 'I > 2\s(I)'
_cod_data_source_file c9sc05738b2.cif
_cod_data_source_block 0693_cole
_cod_depositor_comments
;Adding full bibliography for 1557123--1557130.cif.

 Adding full bibliography for 1557123--1557130.cif.
;
_cod_database_code 1557126
_shelx_shelxl_version_number 2018/3
_shelx_space_group_comment
;
The symmetry employed for this shelxl refinement is uniquely defined
by the following loop, which should always be used as a source of
symmetry information in preference to the above space-group names.
They are only intended as comments.
;
_shelx_estimated_absorpt_t_max 0.978
_shelx_estimated_absorpt_t_min 0.961
_olex2_refinement_description
;
1. Fixed Uiso
 At 1.2 times of:
  All C(H) groups, All C(H,H) groups
 At 1.5 times of:
  All C(H,H,H) groups
2.a Ternary CH refined with riding coordinates:
 C8(H8), C10(H10), C12(H12), C15(H15), C16(H16), C26(H26), C28(H28), C30(H30),
 C33(H33), C34(H34)
2.b Secondary CH2 refined with riding coordinates:
 C9(H9A,H9B), C13(H13A,H13B), C27(H27A,H27B), C31(H31A,H31B)
2.c Aromatic/amide H refined with riding coordinates:
 C1(H1), C2(H2), C3(H3), C4(H4), C19(H19), C20(H20), C21(H21), C22(H22)
2.d Idealised Me refined as rotating group:
 C18(H18A,H18B,H18C), C36(H36A,H36B,H36C)
;
_olex2_submission_special_instructions 'No special instructions were received'

loop_
_space_group_symop_operation_xyz
'x, y, z'
'-x, y+1/2, -z'

loop_
_atom_site_label
_atom_site_type_symbol
_atom_site_fract_x
_atom_site_fract_y
_atom_site_fract_z
_atom_site_U_iso_or_equiv
_atom_site_adp_type
_atom_site_occupancy
_atom_site_site_symmetry_order
_atom_site_calc_flag
_atom_site_refinement_flags_posn
O1 O 0.02997(12) 0.74539(14) 0.78450(13) 0.0272(3) Uani 1 1 d .
O2 O 0.04036(11) 0.54026(12) 0.81181(11) 0.0183(3) Uani 1 1 d .
O3 O 0.47850(11) 0.50145(13) 0.69092(11) 0.0215(3) Uani 1 1 d .
O4 O 0.11251(15) 0.47956(16) 0.53582(13) 0.0340(4) Uani 1 1 d .
O5 O 0.05704(12) 0.30615(14) 0.62626(11) 0.0253(3) Uani 1 1 d .
C1 C 0.29353(15) 0.79136(17) 1.02604(14) 0.0171(3) Uani 1 1 d .
H1 H 0.347282 0.830142 0.976390 0.021 Uiso 1 1 calc R
C2 C 0.25683(16) 0.85301(18) 1.12203(15) 0.0205(3) Uani 1 1 d .
H2 H 0.286955 0.933806 1.139149 0.025 Uiso 1 1 calc R
C3 C 0.17577(16) 0.79632(19) 1.19329(15) 0.0212(3) Uani 1 1 d .
H3 H 0.150131 0.839640 1.257976 0.025 Uiso 1 1 calc R
C4 C 0.13221(15) 0.67739(18) 1.17069(14) 0.0194(3) Uani 1 1 d .
H4 H 0.077136 0.639298 1.219458 0.023 Uiso 1 1 calc R
C5 C 0.17035(15) 0.61463(16) 1.07550(14) 0.0159(3) Uani 1 1 d .
C6 C 0.25023(14) 0.67201(16) 1.00398(13) 0.0140(3) Uani 1 1 d .
C7 C 0.27458(14) 0.59216(15) 0.90321(13) 0.0130(3) Uani 1 1 d .
C8 C 0.20658(14) 0.46770(16) 0.92569(14) 0.0146(3) Uani 1 1 d .
H8 H 0.265251 0.398329 0.934855 0.017 Uiso 1 1 calc R
C9 C 0.13891(15) 0.48434(17) 1.03684(15) 0.0180(3) Uani 1 1 d .
H9A H 0.052482 0.476189 1.024290 0.022 Uiso 1 1 calc R
H9B H 0.164703 0.421324 1.092690 0.022 Uiso 1 1 calc R
C10 C 0.12639(15) 0.43922(15) 0.82524(14) 0.0161(3) Uani 1 1 d .
H10 H 0.084210 0.358217 0.837279 0.019 Uiso 1 1 calc R
C11 C 0.09058(15) 0.65414(17) 0.79517(14) 0.0173(3) Uani 1 1 d .
C12 C 0.22329(14) 0.64958(15) 0.79291(13) 0.0136(3) Uani 1 1 d .
H12 H 0.256811 0.734795 0.779813 0.016 Uiso 1 1 calc R
C13 C 0.40411(14) 0.56918(16) 0.87173(14) 0.0146(3) Uani 1 1 d .
H13A H 0.452506 0.645184 0.884278 0.018 Uiso 1 1 calc R
H13B H 0.438444 0.499503 0.915951 0.018 Uiso 1 1 calc R
C14 C 0.39770(15) 0.53611(16) 0.74814(14) 0.0155(3) Uani 1 1 d .
C15 C 0.27045(15) 0.55561(16) 0.70630(14) 0.0150(3) Uani 1 1 d .
H15 H 0.267218 0.589855 0.628508 0.018 Uiso 1 1 calc R
C16 C 0.19891(15) 0.43230(16) 0.71734(14) 0.0161(3) Uani 1 1 d .
H16 H 0.255558 0.360704 0.723427 0.019 Uiso 1 1 calc R
C17 C 0.11844(16) 0.41190(18) 0.61552(16) 0.0203(3) Uani 1 1 d .
C18 C -0.02096(19) 0.2765(3) 0.53242(18) 0.0349(5) Uani 1 1 d .
H18A H 0.023435 0.281448 0.462681 0.052 Uiso 1 1 calc GR
H18B H -0.086619 0.336357 0.529833 0.052 Uiso 1 1 calc GR
H18C H -0.052313 0.191708 0.541449 0.052 Uiso 1 1 calc GR
O6 O 0.44708(11) 0.34639(12) 0.10639(10) 0.0178(2) Uani 1 1 d .
O7 O 0.51193(10) 0.32464(11) 0.28113(10) 0.0144(2) Uani 1 1 d .
O8 O 0.30594(11) 0.70359(12) 0.45491(10) 0.0193(3) Uani 1 1 d .
O9 O 0.30072(12) 0.24104(12) 0.50483(11) 0.0206(3) Uani 1 1 d .
O10 O 0.26842(11) 0.27273(12) 0.32155(10) 0.0198(3) Uani 1 1 d .
C19 C 0.62182(15) 0.66277(16) 0.09461(14) 0.0149(3) Uani 1 1 d .
H19 H 0.551698 0.704738 0.071119 0.018 Uiso 1 1 calc R
C20 C 0.72034(16) 0.65879(17) 0.02598(14) 0.0180(3) Uani 1 1 d .
H20 H 0.717494 0.698200 -0.045197 0.022 Uiso 1 1 calc R
C21 C 0.82278(16) 0.59761(17) 0.06084(16) 0.0202(3) Uani 1 1 d .
H21 H 0.889533 0.596208 0.013338 0.024 Uiso 1 1 calc R
C22 C 0.82901(15) 0.53849(17) 0.16410(16) 0.0193(3) Uani 1 1 d .
H22 H 0.899076 0.496169 0.187206 0.023 Uiso 1 1 calc R
C23 C 0.73070(14) 0.54227(15) 0.23331(14) 0.0149(3) Uani 1 1 d .
C24 C 0.62814(14) 0.60411(15) 0.19815(13) 0.0129(3) Uani 1 1 d .
C25 C 0.53017(14) 0.59023(15) 0.28102(13) 0.0117(3) Uani 1 1 d .
C26 C 0.58589(14) 0.50924(15) 0.37761(13) 0.0123(3) Uani 1 1 d .
H26 H 0.582458 0.557208 0.449285 0.015 Uiso 1 1 calc R
C27 C 0.71708(14) 0.48582(16) 0.34771(13) 0.0150(3) Uani 1 1 d .
H27A H 0.770751 0.526871 0.402529 0.018 Uiso 1 1 calc R
H27B H 0.734705 0.395154 0.346366 0.018 Uiso 1 1 calc R
C28 C 0.51335(14) 0.39005(15) 0.38869(13) 0.0131(3) Uani 1 1 d .
H28 H 0.549352 0.335133 0.447635 0.016 Uiso 1 1 calc R
C29 C 0.45715(14) 0.39016(15) 0.19870(13) 0.0133(3) Uani 1 1 d .
C30 C 0.42057(13) 0.51880(15) 0.23316(13) 0.0116(3) Uani 1 1 d .
H30 H 0.384120 0.565208 0.168821 0.014 Uiso 1 1 calc R
C31 C 0.47074(14) 0.70823(15) 0.32570(14) 0.0141(3) Uani 1 1 d .
H31A H 0.522802 0.752786 0.379680 0.017 Uiso 1 1 calc R
H31B H 0.448094 0.765862 0.264279 0.017 Uiso 1 1 calc R
C32 C 0.36247(14) 0.65457(16) 0.38257(13) 0.0138(3) Uani 1 1 d .
C33 C 0.33907(14) 0.52194(15) 0.33587(13) 0.0126(3) Uani 1 1 d .
H33 H 0.254013 0.508919 0.314861 0.015 Uiso 1 1 calc R
C34 C 0.38448(14) 0.42270(15) 0.41984(13) 0.0131(3) Uani 1 1 d .
H34 H 0.384856 0.460179 0.496454 0.016 Uiso 1 1 calc R
C35 C 0.31228(14) 0.30348(15) 0.42202(14) 0.0148(3) Uani 1 1 d .
C36 C 0.22039(17) 0.14750(18) 0.31296(17) 0.0239(4) Uani 1 1 d .
H36A H 0.184625 0.135699 0.238620 0.036 Uiso 1 1 calc GR
H36B H 0.160002 0.135690 0.370117 0.036 Uiso 1 1 calc GR
H36C H 0.284030 0.086378 0.324328 0.036 Uiso 1 1 calc GR

loop_
_atom_site_aniso_label
_atom_site_aniso_U_11
_atom_site_aniso_U_22
_atom_site_aniso_U_33
_atom_site_aniso_U_23
_atom_site_aniso_U_13
_atom_site_aniso_U_12
O1 0.0209(6) 0.0216(7) 0.0390(8) 0.0001(6) -0.0076(6) 0.0061(5)
O2 0.0133(5) 0.0179(6) 0.0235(6) 0.0001(5) -0.0006(5) 0.0007(5)
O3 0.0185(6) 0.0225(6) 0.0237(6) -0.0067(5) 0.0057(5) -0.0009(5)
O4 0.0415(9) 0.0297(8) 0.0305(8) 0.0030(6) -0.0164(6) -0.0067(7)
O5 0.0220(6) 0.0303(7) 0.0236(6) -0.0077(6) 0.0020(5) -0.0110(6)
C1 0.0185(8) 0.0169(7) 0.0161(7) 0.0016(6) 0.0007(6) 0.0005(6)
C2 0.0225(8) 0.0190(8) 0.0199(8) -0.0021(7) -0.0006(6) 0.0012(7)
C3 0.0194(8) 0.0271(9) 0.0172(8) -0.0028(7) 0.0007(6) 0.0071(7)
C4 0.0143(7) 0.0276(9) 0.0162(7) 0.0025(7) 0.0022(6) 0.0037(7)
C5 0.0134(7) 0.0189(8) 0.0153(7) 0.0028(6) -0.0005(6) 0.0027(6)
C6 0.0133(7) 0.0157(7) 0.0129(7) 0.0020(6) -0.0015(5) 0.0035(6)
C7 0.0136(7) 0.0116(7) 0.0138(7) 0.0012(6) 0.0000(5) -0.0003(6)
C8 0.0144(7) 0.0129(7) 0.0164(7) 0.0026(6) 0.0015(6) -0.0003(6)
C9 0.0171(7) 0.0187(8) 0.0184(8) 0.0038(6) 0.0040(6) -0.0009(6)
C10 0.0154(7) 0.0131(7) 0.0198(8) 0.0001(6) 0.0014(6) -0.0006(6)
C11 0.0162(7) 0.0181(8) 0.0175(7) -0.0003(6) -0.0038(6) 0.0006(6)
C12 0.0151(7) 0.0118(7) 0.0140(7) 0.0017(6) -0.0003(5) 0.0000(6)
C13 0.0117(7) 0.0166(7) 0.0155(7) 0.0003(6) 0.0002(6) -0.0004(6)
C14 0.0161(7) 0.0122(7) 0.0184(8) -0.0006(6) 0.0016(6) -0.0027(6)
C15 0.0160(7) 0.0147(7) 0.0144(7) -0.0010(6) -0.0002(6) -0.0011(6)
C16 0.0158(7) 0.0139(7) 0.0187(7) -0.0009(6) 0.0002(6) -0.0015(6)
C17 0.0174(8) 0.0211(8) 0.0223(8) -0.0067(7) -0.0010(6) -0.0007(7)
C18 0.0267(10) 0.0492(13) 0.0287(10) -0.0153(10) 0.0005(8) -0.0168(10)
O6 0.0195(6) 0.0188(6) 0.0151(5) -0.0047(5) -0.0006(4) -0.0001(5)
O7 0.0158(5) 0.0125(5) 0.0148(5) -0.0020(4) -0.0014(4) 0.0014(4)
O8 0.0203(6) 0.0179(6) 0.0199(6) -0.0031(5) 0.0033(5) 0.0025(5)
O9 0.0215(6) 0.0181(6) 0.0222(6) 0.0071(5) 0.0006(5) -0.0014(5)
O10 0.0217(6) 0.0191(6) 0.0186(6) -0.0011(5) -0.0018(5) -0.0061(5)
C19 0.0157(7) 0.0124(7) 0.0167(7) 0.0002(6) 0.0002(6) -0.0003(6)
C20 0.0204(8) 0.0155(7) 0.0180(7) 0.0011(6) 0.0043(6) -0.0009(6)
C21 0.0170(8) 0.0194(8) 0.0243(8) -0.0009(7) 0.0070(6) -0.0006(7)
C22 0.0136(7) 0.0187(8) 0.0257(8) 0.0000(7) 0.0004(6) 0.0012(6)
C23 0.0145(7) 0.0125(7) 0.0176(7) -0.0014(6) -0.0017(6) -0.0015(6)
C24 0.0134(7) 0.0111(7) 0.0140(7) -0.0011(6) 0.0011(5) -0.0013(6)
C25 0.0121(7) 0.0109(7) 0.0122(6) -0.0011(5) -0.0012(5) -0.0003(6)
C26 0.0131(7) 0.0125(7) 0.0113(6) -0.0002(6) -0.0014(5) 0.0000(6)
C27 0.0128(7) 0.0163(7) 0.0158(7) 0.0005(6) -0.0022(6) 0.0011(6)
C28 0.0146(7) 0.0124(7) 0.0121(7) 0.0004(6) -0.0019(5) 0.0007(6)
C29 0.0109(7) 0.0130(7) 0.0161(7) -0.0002(6) 0.0004(5) -0.0016(6)
C30 0.0112(6) 0.0122(7) 0.0113(6) -0.0005(5) -0.0015(5) 0.0000(5)
C31 0.0143(7) 0.0119(7) 0.0162(7) -0.0012(6) 0.0017(6) 0.0002(6)
C32 0.0145(7) 0.0127(7) 0.0143(7) 0.0007(6) -0.0013(5) 0.0019(6)
C33 0.0125(7) 0.0113(7) 0.0139(7) 0.0001(6) 0.0003(5) 0.0004(5)
C34 0.0151(7) 0.0123(7) 0.0120(7) 0.0012(5) 0.0003(5) 0.0003(6)
C35 0.0121(7) 0.0141(7) 0.0181(7) 0.0005(6) 0.0012(6) 0.0013(6)
C36 0.0217(8) 0.0189(8) 0.0311(9) -0.0054(7) -0.0017(7) -0.0061(7)

loop_
_atom_type_symbol
_atom_type_description
_atom_type_scat_dispersion_real
_atom_type_scat_dispersion_imag
_atom_type_scat_source
C C 0.0033 0.0016 'International Tables Vol C Tables 4.2.6.8 and 6.1.1.4'
H H 0.0000 0.0000 'International Tables Vol C Tables 4.2.6.8 and 6.1.1.4'
O O 0.0106 0.0060 'International Tables Vol C Tables 4.2.6.8 and 6.1.1.4'

loop_
_geom_angle_atom_site_label_1
_geom_angle_atom_site_label_2
_geom_angle_atom_site_label_3
_geom_angle
C11 O2 C10 113.60(13)
C17 O5 C18 114.95(17)
C2 C1 H1 120.5
C6 C1 H1 120.5
C6 C1 C2 118.91(16)
C1 C2 H2 119.9
C1 C2 C3 120.13(17)
C3 C2 H2 119.9
C2 C3 H3 119.6
C4 C3 C2 120.79(17)
C4 C3 H3 119.6
C3 C4 H4 120.4
C3 C4 C5 119.16(16)
C5 C4 H4 120.4
C4 C5 C9 128.36(16)
C6 C5 C4 119.89(16)
C6 C5 C9 111.74(15)
C1 C6 C5 121.10(16)
C1 C6 C7 127.23(15)
C5 C6 C7 111.58(15)
C6 C7 C8 104.50(13)
C6 C7 C12 112.58(13)
C6 C7 C13 118.13(13)
C12 C7 C8 107.62(13)
C13 C7 C8 112.22(13)
C13 C7 C12 101.58(12)
C7 C8 H8 108.9
C9 C8 C7 107.36(13)
C9 C8 H8 108.9
C10 C8 C7 108.85(13)
C10 C8 H8 108.9
C10 C8 C9 113.77(14)
C5 C9 C8 104.57(13)
C5 C9 H9A 110.8
C5 C9 H9B 110.8
C8 C9 H9A 110.8
C8 C9 H9B 110.8
H9A C9 H9B 108.9
O2 C10 C8 109.05(13)
O2 C10 H10 109.8
O2 C10 C16 107.70(13)
C8 C10 H10 109.8
C8 C10 C16 110.64(14)
C16 C10 H10 109.8
O1 C11 O2 120.42(16)
O1 C11 C12 126.47(17)
O2 C11 C12 113.11(14)
C7 C12 H12 110.7
C11 C12 C7 110.98(13)
C11 C12 H12 110.7
C11 C12 C15 112.76(13)
C15 C12 C7 100.57(12)
C15 C12 H12 110.7
C7 C13 H13A 111.0
C7 C13 H13B 111.0
H13A C13 H13B 109.0
C14 C13 C7 103.99(13)
C14 C13 H13A 111.0
C14 C13 H13B 111.0
O3 C14 C13 126.57(16)
O3 C14 C15 124.82(16)
C13 C14 C15 108.61(13)
C12 C15 H15 112.2
C12 C15 C16 108.14(13)
C14 C15 C12 101.55(13)
C14 C15 H15 112.2
C14 C15 C16 110.14(14)
C16 C15 H15 112.2
C10 C16 C15 108.28(13)
C10 C16 H16 108.8
C15 C16 H16 108.8
C17 C16 C10 110.96(14)
C17 C16 C15 111.04(14)
C17 C16 H16 108.8
O4 C17 O5 124.39(17)
O4 C17 C16 125.12(17)
O5 C17 C16 110.47(16)
O5 C18 H18A 109.5
O5 C18 H18B 109.5
O5 C18 H18C 109.5
H18A C18 H18B 109.5
H18A C18 H18C 109.5
H18B C18 H18C 109.5
C29 O7 C28 113.11(12)
C35 O10 C36 115.22(14)
C20 C19 H19 120.7
C24 C19 H19 120.7
C24 C19 C20 118.64(16)
C19 C20 H20 119.8
C21 C20 C19 120.47(16)
C21 C20 H20 119.8
C20 C21 H21 119.5
C22 C21 C20 120.94(16)
C22 C21 H21 119.5
C21 C22 H22 120.6
C21 C22 C23 118.89(16)
C23 C22 H22 120.6
C22 C23 C24 120.00(15)
C22 C23 C27 128.27(15)
C24 C23 C27 111.73(14)
C19 C24 C23 121.08(15)
C19 C24 C25 127.06(14)
C23 C24 C25 111.75(14)
C24 C25 C26 104.36(12)
C24 C25 C30 113.26(12)
C24 C25 C31 118.65(13)
C30 C25 C26 108.03(13)
C31 C25 C26 111.85(13)
C31 C25 C30 100.52(12)
C25 C26 H26 109.2
C27 C26 C25 107.18(12)
C27 C26 H26 109.2
C28 C26 C25 108.35(12)
C28 C26 H26 109.2
C28 C26 C27 113.73(13)
C23 C27 C26 104.71(13)
C23 C27 H27A 110.8
C23 C27 H27B 110.8
C26 C27 H27A 110.8
C26 C27 H27B 110.8
H27A C27 H27B 108.9
O7 C28 C26 108.88(12)
O7 C28 H28 109.8
O7 C28 C34 108.62(12)
C26 C28 H28 109.8
C26 C28 C34 109.96(13)
C34 C28 H28 109.8
O6 C29 O7 120.27(15)
O6 C29 C30 125.97(15)
O7 C29 C30 113.65(13)
C25 C30 H30 110.9
C29 C30 C25 109.33(13)
C29 C30 H30 110.9
C29 C30 C33 114.12(13)
C33 C30 C25 100.15(12)
C33 C30 H30 110.9
C25 C31 H31A 111.4
C25 C31 H31B 111.4
H31A C31 H31B 109.3
C32 C31 C25 101.79(13)
C32 C31 H31A 111.4
C32 C31 H31B 111.4
O8 C32 C31 126.54(16)
O8 C32 C33 124.76(15)
C31 C32 C33 108.65(13)
C30 C33 C32 101.90(12)
C30 C33 H33 112.2
C32 C33 H33 112.2
C34 C33 C30 107.79(12)
C34 C33 C32 109.99(12)
C34 C33 H33 112.2
C28 C34 H34 108.5
C33 C34 C28 107.73(12)
C33 C34 H34 108.5
C35 C34 C28 108.85(13)
C35 C34 C33 114.53(13)
C35 C34 H34 108.5
O9 C35 O10 124.14(16)
O9 C35 C34 123.08(15)
O10 C35 C34 112.70(14)
O10 C36 H36A 109.5
O10 C36 H36B 109.5
O10 C36 H36C 109.5
H36A C36 H36B 109.5
H36A C36 H36C 109.5
H36B C36 H36C 109.5

loop_
_geom_bond_atom_site_label_1
_geom_bond_atom_site_label_2
_geom_bond_distance
O1 C11 1.198(2)
O2 C10 1.461(2)
O2 C11 1.359(2)
O3 C14 1.206(2)
O4 C17 1.198(3)
O5 C17 1.334(2)
O5 C18 1.453(2)
C1 H1 0.9500
C1 C2 1.391(2)
C1 C6 1.391(2)
C2 H2 0.9500
C2 C3 1.397(3)
C3 H3 0.9500
C3 C4 1.389(3)
C4 H4 0.9500
C4 C5 1.394(2)
C5 C6 1.394(2)
C5 C9 1.509(2)
C6 C7 1.505(2)
C7 C8 1.562(2)
C7 C12 1.560(2)
C7 C13 1.536(2)
C8 H8 1.0000
C8 C9 1.552(2)
C8 C10 1.526(2)
C9 H9A 0.9900
C9 H9B 0.9900
C10 H10 1.0000
C10 C16 1.539(2)
C11 C12 1.501(2)
C12 H12 1.0000
C12 C15 1.543(2)
C13 H13A 0.9900
C13 H13B 0.9900
C13 C14 1.520(2)
C14 C15 1.531(2)
C15 H15 1.0000
C15 C16 1.553(2)
C16 H16 1.0000
C16 C17 1.526(2)
C18 H18A 0.9800
C18 H18B 0.9800
C18 H18C 0.9800
O6 C29 1.203(2)
O7 C28 1.4640(19)
O7 C29 1.353(2)
O8 C32 1.202(2)
O9 C35 1.203(2)
O10 C35 1.335(2)
O10 C36 1.448(2)
C19 H19 0.9500
C19 C20 1.392(2)
C19 C24 1.389(2)
C20 H20 0.9500
C20 C21 1.389(3)
C21 H21 0.9500
C21 C22 1.388(3)
C22 H22 0.9500
C22 C23 1.394(2)
C23 C24 1.395(2)
C23 C27 1.505(2)
C24 C25 1.502(2)
C25 C26 1.569(2)
C25 C30 1.558(2)
C25 C31 1.529(2)
C26 H26 1.0000
C26 C27 1.550(2)
C26 C28 1.522(2)
C27 H27A 0.9900
C27 H27B 0.9900
C28 H28 1.0000
C28 C34 1.547(2)
C29 C30 1.496(2)
C30 H30 1.0000
C30 C33 1.545(2)
C31 H31A 0.9900
C31 H31B 0.9900
C31 C32 1.520(2)
C32 C33 1.546(2)
C33 H33 1.0000
C33 C34 1.544(2)
C34 H34 1.0000
C34 C35 1.514(2)
C36 H36A 0.9800
C36 H36B 0.9800
C36 H36C 0.9800
